data_7043086
loop_
_publ_author_name
'Huang, Xing-Cai'
'Zhao, Xin-Hua'
'Shao, Dong'
'Wang, Xin-Yi'

_publ_section_title
;
 Syntheses, structures, and magnetic properties of a family of end-on
 azido-bridged CuII--LnIII complexes
;
_journal_name_full 'Dalton Trans.'
_journal_paper_doi 10.1039/C7DT01167A
_journal_year 2017
_chemical_formula_sum 'C44 H56 Cu2 N22 O10 Tb2'
_chemical_formula_weight 1498.03
_chemical_name_systematic ?
_space_group_IT_number 2
_symmetry_cell_setting triclinic
_symmetry_space_group_name_Hall '-P 1'
_symmetry_space_group_name_H-M 'P -1'
_atom_sites_solution_hydrogens geom
_atom_sites_solution_primary direct
_atom_sites_solution_secondary difmap
_audit_creation_method SHELXL-97
_audit_update_record
;
2015-04-21 deposited with the CCDC.
2017-05-05 downloaded from the CCDC.
;
_cell_angle_alpha 99.761(4)
_cell_angle_beta 90.893(5)
_cell_angle_gamma 101.172(5)
_cell_formula_units_Z 1
_cell_length_a 9.941(3)
_cell_length_b 10.887(3)
_cell_length_c 13.544(4)
_cell_measurement_reflns_used 2759
_cell_measurement_temperature 293(2)
_cell_measurement_theta_max 23.90
_cell_measurement_theta_min 2.53
_cell_volume 1415.5(7)
_computing_cell_refinement 'Bruker SAINT'
_computing_data_collection 'Bruker Apex II'
_computing_data_reduction 'Bruker SAINT'
_computing_molecular_graphics Diamond
_computing_publication_material 'SHELXL-97 (Sheldrick, 2008)'
_computing_structure_refinement 'SHELXL-97 (Sheldrick, 2008)'
_computing_structure_solution 'SHELXS-97 (Sheldrick, 2008)'
_diffrn_ambient_temperature 293(2)
_diffrn_measured_fraction_theta_full 0.991
_diffrn_measured_fraction_theta_max 0.991
_diffrn_measurement_device_type 'Bruker APEX II'
_diffrn_measurement_method 'phi and omega scans'
_diffrn_radiation_monochromator graphite
_diffrn_radiation_source 'fine-focus sealed tube'
_diffrn_radiation_type MoK\a
_diffrn_radiation_wavelength 0.71073
_diffrn_reflns_av_R_equivalents 0.0292
_diffrn_reflns_av_sigmaI/netI 0.0574
_diffrn_reflns_limit_h_max 11
_diffrn_reflns_limit_h_min -12
_diffrn_reflns_limit_k_max 8
_diffrn_reflns_limit_k_min -13
_diffrn_reflns_limit_l_max 16
_diffrn_reflns_limit_l_min -16
_diffrn_reflns_number 8501
_diffrn_reflns_theta_full 26.00
_diffrn_reflns_theta_max 26.00
_diffrn_reflns_theta_min 1.53
_exptl_absorpt_coefficient_mu 3.282
_exptl_absorpt_correction_T_max 0.7349
_exptl_absorpt_correction_T_min 0.4198
_exptl_absorpt_correction_type multi-scan
_exptl_absorpt_process_details 'SADABS: Bruker, 2000'
_exptl_crystal_colour 'dark green'
_exptl_crystal_density_diffrn 1.757
_exptl_crystal_density_method 'not measured'
_exptl_crystal_description plate
_exptl_crystal_F_000 742
_exptl_crystal_size_max 0.32
_exptl_crystal_size_mid 0.21
_exptl_crystal_size_min 0.10
_refine_diff_density_max 1.581
_refine_diff_density_min -1.348
_refine_diff_density_rms 0.133
_refine_ls_extinction_method none
_refine_ls_goodness_of_fit_ref 1.002
_refine_ls_hydrogen_treatment constr
_refine_ls_matrix_type full
_refine_ls_number_parameters 364
_refine_ls_number_reflns 5532
_refine_ls_number_restraints 2
_refine_ls_restrained_S_all 1.002
_refine_ls_R_factor_all 0.0556
_refine_ls_R_factor_gt 0.0427
_refine_ls_shift/su_max 0.001
_refine_ls_shift/su_mean 0.000
_refine_ls_structure_factor_coef Fsqd
_refine_ls_weighting_details 'calc w=1/[\s^2^(Fo^2^)+(0.0599P)^2^+0.0000P] where P=(Fo^2^+2Fc^2^)/3'
_refine_ls_weighting_scheme calc
_refine_ls_wR_factor_gt 0.0999
_refine_ls_wR_factor_ref 0.1054
_reflns_number_gt 4573
_reflns_number_total 5532
_reflns_threshold_expression >2sigma(I)
_cod_data_source_file c7dt01167a2.cif
_cod_data_source_block 8-CuTbvaldmpnN3
_cod_depositor_comments
;
 Marking attached hydrogen atoms.

 Antanas Vaitkus,
 2017-07-11

The following automatic conversions were performed:

'_symmetry_cell_setting' value 'Triclinic' changed to 'triclinic'
according to
/home/data/users/saulius/crontab/automatic-downloads/rss-feeds/RSC/lib/dictionaries/cif_core.dic
dictionary named 'cif_core.dic' version 2.4.2 from 2011-04-26.

'_exptl_absorpt_correction_type' value 'Multi-Scan' changed to
'multi-scan' according to
/home/data/users/saulius/crontab/automatic-downloads/rss-feeds/RSC/lib/dictionaries/cif_core.dic
dictionary named 'cif_core.dic' version 2.4.2 from 2011-04-26.

Automatic conversion script
Id: cif_fix_values 4973 2017-02-22 13:04:09Z antanas 
;
_cod_original_cell_volume 1415.6(7)
_cod_original_sg_symbol_H-M P-1
_cod_database_code 7043086

loop_
_symmetry_equiv_pos_as_xyz
'x, y, z'
'-x, -y, -z'

loop_
_atom_site_label
_atom_site_type_symbol
_atom_site_fract_x
_atom_site_fract_y
_atom_site_fract_z
_atom_site_U_iso_or_equiv
_atom_site_adp_type
_atom_site_occupancy
_atom_site_symmetry_multiplicity
_atom_site_calc_flag
_atom_site_refinement_flags
_atom_site_disorder_assembly
_atom_site_disorder_group
_atom_site_attached_hydrogens
Tb1 Tb -0.06459(3) 0.55879(2) 0.140638(19) 0.03210(11) Uani 1 1 d . . . 0
Cu1 Cu 0.19224(7) 0.83075(7) 0.20594(5) 0.03962(18) Uani 1 1 d . . . 0
C1 C -0.0839(6) 0.8523(5) 0.1266(4) 0.0345(12) Uani 1 1 d . . . 0
C2 C -0.2231(6) 0.8003(5) 0.1073(4) 0.0368(13) Uani 1 1 d . . . 0
C3 C -0.3155(7) 0.8714(6) 0.0832(4) 0.0471(15) Uani 1 1 d . . . 0
H3 H -0.4078 0.8341 0.0701 0.056 Uiso 1 1 calc R . . 0
C4 C -0.2699(7) 0.9994(7) 0.0785(5) 0.0521(17) Uani 1 1 d . . . 0
H4 H -0.3319 1.0477 0.0622 0.062 Uiso 1 1 calc R . . 0
C5 C -0.1341(8) 1.0543(7) 0.0980(5) 0.0524(17) Uani 1 1 d . . . 0
H5 H -0.1050 1.1397 0.0938 0.063 Uiso 1 1 calc R . . 0
C6 C -0.0368(6) 0.9848(6) 0.1242(4) 0.0427(14) Uani 1 1 d . . . 0
C7 C 0.1049(7) 1.0478(6) 0.1433(5) 0.0480(15) Uani 1 1 d . . . 0
H7 H 0.1259 1.1309 0.1316 0.058 Uiso 1 1 calc R . . 0
C8 C 0.3414(7) 1.0892(7) 0.1825(6) 0.0602(19) Uani 1 1 d . . . 0
H8A H 0.3293 1.1722 0.1713 0.072 Uiso 1 1 calc R . . 0
H8B H 0.3964 1.0563 0.1297 0.072 Uiso 1 1 calc R . . 0
C9 C 0.4199(7) 1.1054(6) 0.2830(5) 0.0519(17) Uani 1 1 d . . . 0
C10 C 0.5444(8) 1.2125(8) 0.2849(6) 0.074(2) Uani 1 1 d . . . 0
H10A H 0.5143 1.2903 0.2812 0.111 Uiso 1 1 calc R . . 0
H10B H 0.5986 1.1923 0.2286 0.111 Uiso 1 1 calc R . . 0
H10C H 0.5988 1.2224 0.3459 0.111 Uiso 1 1 calc R . . 0
C11 C 0.3326(10) 1.1370(8) 0.3701(6) 0.086(3) Uani 1 1 d . . . 0
H11A H 0.3840 1.1428 0.4319 0.129 Uiso 1 1 calc R . . 0
H11B H 0.2517 1.0715 0.3662 0.129 Uiso 1 1 calc R . . 0
H11C H 0.3065 1.2169 0.3677 0.129 Uiso 1 1 calc R . . 0
C12 C 0.4727(7) 0.9848(7) 0.2886(5) 0.0584(18) Uani 1 1 d . . . 0
H12A H 0.5274 0.9678 0.2310 0.070 Uiso 1 1 calc R . . 0
H12B H 0.5332 1.0003 0.3481 0.070 Uiso 1 1 calc R . . 0
C13 C 0.3968(7) 0.7930(7) 0.3481(5) 0.0524(17) Uani 1 1 d . . . 0
H13 H 0.4804 0.8204 0.3846 0.063 Uiso 1 1 calc R . . 0
C14 C 0.3177(7) 0.6710(6) 0.3627(5) 0.0469(15) Uani 1 1 d . . . 0
C15 C 0.3654(8) 0.6151(7) 0.4400(5) 0.066(2) Uani 1 1 d . . . 0
H15 H 0.4465 0.6552 0.4766 0.079 Uiso 1 1 calc R . . 0
C16 C 0.2943(9) 0.5037(8) 0.4616(5) 0.071(2) Uani 1 1 d . . . 0
H16 H 0.3266 0.4690 0.5132 0.085 Uiso 1 1 calc R . . 0
C17 C 0.1745(8) 0.4418(7) 0.4074(5) 0.0576(18) Uani 1 1 d . . . 0
H17 H 0.1253 0.3669 0.4240 0.069 Uiso 1 1 calc R . . 0
C18 C 0.1269(7) 0.4904(6) 0.3284(4) 0.0427(14) Uani 1 1 d . . . 0
C19 C 0.1960(6) 0.6087(6) 0.3059(4) 0.0391(13) Uani 1 1 d . . . 0
C20 C -0.4028(7) 0.6187(7) 0.1214(6) 0.0567(18) Uani 1 1 d . . . 0
H20A H -0.4399 0.6704 0.1745 0.085 Uiso 1 1 calc R . . 0
H20B H -0.4126 0.5339 0.1352 0.085 Uiso 1 1 calc R . . 0
H20C H -0.4513 0.6166 0.0591 0.085 Uiso 1 1 calc R . . 0
C21 C -0.0812(8) 0.3357(7) 0.3032(6) 0.069(2) Uani 1 1 d . . . 0
H21A H -0.0413 0.2620 0.3023 0.103 Uiso 1 1 calc R . . 0
H21B H -0.1646 0.3130 0.2619 0.103 Uiso 1 1 calc R . . 0
H21C H -0.1009 0.3678 0.3707 0.103 Uiso 1 1 calc R . . 0
C22 C 0.218(2) 0.929(3) 0.561(2) 0.151(10) Uiso 0.565(13) 1 d PD A 1 3
C22' C 0.0969(18) 0.8640(17) 0.4860(10) 0.059(5) Uiso 0.435(13) 1 d PD A 2 3
N1 N 0.2062(5) 1.0043(5) 0.1746(4) 0.0454(12) Uani 1 1 d . . . 0
N2 N 0.3661(5) 0.8684(5) 0.2912(4) 0.0431(12) Uani 1 1 d . . . 0
N3 N -0.1642(7) 0.6074(7) 0.2999(4) 0.0660(18) Uani 1 1 d . . . 0
N4 N -0.2157(7) 0.6869(8) 0.3383(5) 0.075(2) Uani 1 1 d . . . 0
N5 N -0.2651(12) 0.7709(12) 0.3775(7) 0.148(5) Uani 1 1 d . . . 0
N6 N 0.0915(5) 0.4445(5) 0.0423(3) 0.0390(11) Uani 1 1 d . . . 0
N7 N 0.1926(6) 0.4202(5) 0.0834(4) 0.0473(13) Uani 1 1 d . . . 0
N8 N 0.2855(8) 0.3972(8) 0.1212(5) 0.088(2) Uani 1 1 d . . . 0
N9 N 0.3199(6) 0.7677(5) 0.0567(4) 0.0531(14) Uani 1 1 d . . . 0
N10 N 0.2775(5) 0.6988(5) -0.0177(4) 0.0381(11) Uani 1 1 d . . . 0
N11 N 0.2375(6) 0.6310(5) -0.0937(4) 0.0489(13) Uani 1 1 d . . . 0
O1 O 0.0034(4) 0.7783(4) 0.1457(3) 0.0393(9) Uani 1 1 d . . . 0
O2 O 0.1441(4) 0.6550(4) 0.2319(3) 0.0381(9) Uani 1 1 d . . . 0
O3 O -0.2586(4) 0.6720(4) 0.1145(3) 0.0387(9) Uani 1 1 d . . . 0
O4 O 0.0139(4) 0.4322(4) 0.2651(3) 0.0435(10) Uani 1 1 d . . . 0
O5 O 0.076(2) 0.894(3) 0.553(3) 0.285(15) Uiso 0.565(13) 1 d PD A 1 1
O5' O 0.0656(15) 0.8747(15) 0.3874(9) 0.094(6) Uiso 0.435(13) 1 d PD A 2 1

loop_
_atom_site_aniso_label
_atom_site_aniso_U_11
_atom_site_aniso_U_22
_atom_site_aniso_U_33
_atom_site_aniso_U_23
_atom_site_aniso_U_13
_atom_site_aniso_U_12
Tb1 0.03048(17) 0.02892(15) 0.03456(16) 0.00254(10) 0.00069(10) 0.00296(11)
Cu1 0.0353(4) 0.0319(4) 0.0469(4) 0.0023(3) -0.0068(3) -0.0002(3)
C1 0.041(3) 0.035(3) 0.029(3) 0.004(2) 0.003(2) 0.014(3)
C2 0.037(3) 0.036(3) 0.036(3) 0.001(2) 0.004(2) 0.010(3)
C3 0.041(4) 0.054(4) 0.048(3) 0.006(3) 0.006(3) 0.017(3)
C4 0.054(4) 0.057(4) 0.054(4) 0.018(3) 0.003(3) 0.027(4)
C5 0.066(5) 0.044(4) 0.056(4) 0.018(3) 0.009(3) 0.022(3)
C6 0.044(4) 0.038(3) 0.047(3) 0.008(3) 0.008(3) 0.010(3)
C7 0.053(4) 0.033(3) 0.057(4) 0.010(3) 0.005(3) 0.002(3)
C8 0.046(4) 0.053(4) 0.078(5) 0.019(4) -0.006(3) -0.007(3)
C9 0.045(4) 0.045(4) 0.052(4) -0.008(3) 0.002(3) -0.011(3)
C10 0.067(5) 0.071(5) 0.063(5) 0.002(4) 0.002(4) -0.028(4)
C11 0.098(7) 0.063(5) 0.072(5) -0.020(4) 0.031(5) -0.017(5)
C12 0.045(4) 0.060(4) 0.060(4) 0.005(4) -0.005(3) -0.010(3)
C13 0.051(4) 0.062(4) 0.042(3) 0.001(3) -0.015(3) 0.014(3)
C14 0.044(4) 0.049(4) 0.044(3) 0.001(3) -0.012(3) 0.008(3)
C15 0.072(5) 0.064(5) 0.057(4) 0.008(4) -0.031(4) 0.005(4)
C16 0.094(6) 0.070(5) 0.052(4) 0.018(4) -0.023(4) 0.021(5)
C17 0.071(5) 0.052(4) 0.051(4) 0.017(3) -0.005(3) 0.009(4)
C18 0.046(4) 0.039(3) 0.042(3) 0.007(3) -0.003(3) 0.006(3)
C19 0.039(3) 0.042(3) 0.036(3) 0.003(3) -0.001(2) 0.010(3)
C20 0.039(4) 0.048(4) 0.080(5) 0.006(4) 0.004(3) 0.006(3)
C21 0.070(5) 0.066(5) 0.068(5) 0.034(4) -0.003(4) -0.011(4)
N1 0.046(3) 0.033(3) 0.052(3) 0.006(2) -0.001(2) -0.002(2)
N2 0.032(3) 0.044(3) 0.044(3) -0.003(2) -0.001(2) -0.004(2)
N3 0.080(5) 0.080(5) 0.050(3) 0.013(3) 0.023(3) 0.042(4)
N4 0.080(5) 0.106(6) 0.047(3) 0.012(4) 0.018(3) 0.036(5)
N5 0.165(10) 0.187(11) 0.102(7) -0.028(7) 0.030(6) 0.107(9)
N6 0.039(3) 0.045(3) 0.033(2) -0.001(2) 0.004(2) 0.015(2)
N7 0.051(3) 0.054(3) 0.040(3) 0.004(2) -0.002(2) 0.021(3)
N8 0.078(5) 0.122(7) 0.071(4) 0.000(4) -0.021(4) 0.051(5)
N9 0.049(3) 0.053(3) 0.051(3) -0.002(3) -0.002(3) 0.006(3)
N10 0.030(3) 0.040(3) 0.045(3) 0.010(2) 0.004(2) 0.006(2)
N11 0.049(3) 0.039(3) 0.049(3) -0.001(2) 0.006(3) -0.006(3)
O1 0.034(2) 0.030(2) 0.051(2) 0.0050(18) -0.0073(18) 0.0032(17)
O2 0.040(2) 0.034(2) 0.038(2) 0.0072(17) -0.0084(17) 0.0026(18)
O3 0.028(2) 0.035(2) 0.049(2) 0.0017(18) -0.0001(17) 0.0026(17)
O4 0.045(3) 0.038(2) 0.046(2) 0.0108(19) -0.0005(19) -0.0005(19)

loop_
_atom_type_symbol
_atom_type_description
_atom_type_scat_dispersion_real
_atom_type_scat_dispersion_imag
_atom_type_scat_source
C C 0.0033 0.0016 'International Tables Vol C Tables 4.2.6.8 and 6.1.1.4'
H H 0.0000 0.0000 'International Tables Vol C Tables 4.2.6.8 and 6.1.1.4'
N N 0.0061 0.0033 'International Tables Vol C Tables 4.2.6.8 and 6.1.1.4'
O O 0.0106 0.0060 'International Tables Vol C Tables 4.2.6.8 and 6.1.1.4'
Cu Cu 0.3201 1.2651 'International Tables Vol C Tables 4.2.6.8 and 6.1.1.4'
Tb Tb -0.1723 4.1537 'International Tables Vol C Tables 4.2.6.8 and 6.1.1.4'

loop_
_geom_angle_atom_site_label_1
_geom_angle_atom_site_label_2
_geom_angle_atom_site_label_3
_geom_angle
_geom_angle_site_symmetry_1
_geom_angle_site_symmetry_3
O1 Tb1 O2 64.69(13) . .
O1 Tb1 N11 148.25(17) . 2_565
O2 Tb1 N11 146.67(17) . 2_565
O1 Tb1 N3 87.65(19) . .
O2 Tb1 N3 83.8(2) . .
N11 Tb1 N3 91.2(2) 2_565 .
O1 Tb1 N6 110.50(16) . .
O2 Tb1 N6 80.38(15) . .
N11 Tb1 N6 86.71(17) 2_565 .
N3 Tb1 N6 147.47(18) . .
O1 Tb1 N6 82.84(15) . 2_565
O2 Tb1 N6 121.44(15) . 2_565
N11 Tb1 N6 79.88(17) 2_565 2_565
N3 Tb1 N6 144.63(19) . 2_565
N6 Tb1 N6 66.72(18) . 2_565
O1 Tb1 O3 65.24(13) . .
O2 Tb1 O3 124.67(13) . .
N11 Tb1 O3 84.23(16) 2_565 .
N3 Tb1 O3 72.11(17) . .
N6 Tb1 O3 139.63(14) . .
N6 Tb1 O3 72.97(14) 2_565 .
O1 Tb1 O4 126.03(13) . .
O2 Tb1 O4 64.68(13) . .
N11 Tb1 O4 82.66(16) 2_565 .
N3 Tb1 O4 69.60(18) . .
N6 Tb1 O4 77.95(14) . .
N6 Tb1 O4 141.19(14) 2_565 .
O3 Tb1 O4 139.06(13) . .
O1 Tb1 Cu1 32.62(9) . .
O2 Tb1 Cu1 32.73(9) . .
N11 Tb1 Cu1 178.65(13) 2_565 .
N3 Tb1 Cu1 89.87(18) . .
N6 Tb1 Cu1 91.94(12) . .
N6 Tb1 Cu1 99.68(12) 2_565 .
O3 Tb1 Cu1 96.87(9) . .
O4 Tb1 Cu1 96.97(9) . .
O2 Cu1 O1 79.21(15) . .
O2 Cu1 N1 170.12(19) . .
O1 Cu1 N1 91.21(19) . .
O2 Cu1 N2 92.58(19) . .
O1 Cu1 N2 167.96(19) . .
N1 Cu1 N2 96.5(2) . .
O2 Cu1 N9 92.76(18) . .
O1 Cu1 N9 99.24(17) . .
N1 Cu1 N9 91.2(2) . .
N2 Cu1 N9 89.86(19) . .
O2 Cu1 Tb1 40.30(11) . .
O1 Cu1 Tb1 39.78(11) . .
N1 Cu1 Tb1 130.56(15) . .
N2 Cu1 Tb1 132.86(16) . .
N9 Cu1 Tb1 91.40(13) . .
O1 C1 C2 120.0(5) . .
O1 C1 C6 121.4(5) . .
C2 C1 C6 118.6(5) . .
C3 C2 C1 122.0(6) . .
C3 C2 O3 124.0(5) . .
C1 C2 O3 114.0(5) . .
C2 C3 C4 119.7(6) . .
C2 C3 H3 120.2 . .
C4 C3 H3 120.2 . .
C5 C4 C3 120.1(6) . .
C5 C4 H4 120.0 . .
C3 C4 H4 120.0 . .
C4 C5 C6 121.8(6) . .
C4 C5 H5 119.1 . .
C6 C5 H5 119.1 . .
C5 C6 C1 117.8(6) . .
C5 C6 C7 119.2(6) . .
C1 C6 C7 123.0(5) . .
N1 C7 C6 128.6(6) . .
N1 C7 H7 115.7 . .
C6 C7 H7 115.7 . .
N1 C8 C9 114.4(6) . .
N1 C8 H8A 108.7 . .
C9 C8 H8A 108.7 . .
N1 C8 H8B 108.7 . .
C9 C8 H8B 108.7 . .
H8A C8 H8B 107.6 . .
C11 C9 C12 111.2(7) . .
C11 C9 C10 110.0(6) . .
C12 C9 C10 107.4(6) . .
C11 C9 C8 111.9(7) . .
C12 C9 C8 108.9(5) . .
C10 C9 C8 107.3(6) . .
C9 C10 H10A 109.5 . .
C9 C10 H10B 109.5 . .
H10A C10 H10B 109.5 . .
C9 C10 H10C 109.5 . .
H10A C10 H10C 109.5 . .
H10B C10 H10C 109.5 . .
C9 C11 H11A 109.5 . .
C9 C11 H11B 109.5 . .
H11A C11 H11B 109.5 . .
C9 C11 H11C 109.5 . .
H11A C11 H11C 109.5 . .
H11B C11 H11C 109.5 . .
N2 C12 C9 116.0(6) . .
N2 C12 H12A 108.3 . .
C9 C12 H12A 108.3 . .
N2 C12 H12B 108.3 . .
C9 C12 H12B 108.3 . .
H12A C12 H12B 107.4 . .
N2 C13 C14 128.4(6) . .
N2 C13 H13 115.8 . .
C14 C13 H13 115.8 . .
C19 C14 C15 119.4(6) . .
C19 C14 C13 123.5(6) . .
C15 C14 C13 117.1(6) . .
C16 C15 C14 121.0(7) . .
C16 C15 H15 119.5 . .
C14 C15 H15 119.5 . .
C15 C16 C17 120.5(7) . .
C15 C16 H16 119.7 . .
C17 C16 H16 119.7 . .
C16 C17 C18 120.5(7) . .
C16 C17 H17 119.8 . .
C18 C17 H17 119.8 . .
O4 C18 C17 125.3(6) . .
O4 C18 C19 114.1(5) . .
C17 C18 C19 120.6(6) . .
O2 C19 C14 123.1(5) . .
O2 C19 C18 118.9(5) . .
C14 C19 C18 118.0(5) . .
O3 C20 H20A 109.5 . .
O3 C20 H20B 109.5 . .
H20A C20 H20B 109.5 . .
O3 C20 H20C 109.5 . .
H20A C20 H20C 109.5 . .
H20B C20 H20C 109.5 . .
O4 C21 H21A 109.5 . .
O4 C21 H21B 109.5 . .
H21A C21 H21B 109.5 . .
O4 C21 H21C 109.5 . .
H21A C21 H21C 109.5 . .
H21B C21 H21C 109.5 . .
C7 N1 C8 116.2(5) . .
C7 N1 Cu1 124.7(4) . .
C8 N1 Cu1 119.1(4) . .
C13 N2 C12 115.7(5) . .
C13 N2 Cu1 123.2(4) . .
C12 N2 Cu1 121.0(4) . .
N4 N3 Tb1 135.6(6) . .
N3 N4 N5 178.0(11) . .
N7 N6 Tb1 120.5(4) . .
N7 N6 Tb1 123.9(4) . 2_565
Tb1 N6 Tb1 113.28(18) . 2_565
N8 N7 N6 179.6(8) . .
N10 N9 Cu1 128.0(4) . .
N9 N10 N11 178.3(6) . .
N10 N11 Tb1 134.7(4) . 2_565
C1 O1 Cu1 128.3(3) . .
C1 O1 Tb1 123.1(3) . .
Cu1 O1 Tb1 107.60(16) . .
C19 O2 Cu1 126.8(4) . .
C19 O2 Tb1 124.1(3) . .
Cu1 O2 Tb1 106.97(15) . .
C2 O3 C20 117.5(4) . .
C2 O3 Tb1 117.3(3) . .
C20 O3 Tb1 124.6(3) . .
C18 O4 C21 115.0(5) . .
C18 O4 Tb1 117.6(3) . .
C21 O4 Tb1 121.6(4) . .

loop_
_geom_bond_atom_site_label_1
_geom_bond_atom_site_label_2
_geom_bond_distance
_geom_bond_site_symmetry_2
Tb1 O1 2.343(4) .
Tb1 O2 2.360(4) .
Tb1 N11 2.403(5) 2_565
Tb1 N3 2.407(6) .
Tb1 N6 2.446(4) .
Tb1 N6 2.482(5) 2_565
Tb1 O3 2.532(4) .
Tb1 O4 2.553(4) .
Tb1 Cu1 3.4901(10) .
Cu1 O2 1.973(4) .
Cu1 O1 1.974(4) .
Cu1 N1 1.985(5) .
Cu1 N2 1.998(5) .
Cu1 N9 2.474(6) .
C1 O1 1.343(6) .
C1 C2 1.393(8) .
C1 C6 1.434(8) .
C2 C3 1.379(8) .
C2 O3 1.393(7) .
C3 C4 1.392(9) .
C3 H3 0.9300 .
C4 C5 1.368(10) .
C4 H4 0.9300 .
C5 C6 1.414(9) .
C5 H5 0.9300 .
C6 C7 1.441(9) .
C7 N1 1.289(8) .
C7 H7 0.9300 .
C8 N1 1.467(8) .
C8 C9 1.525(10) .
C8 H8A 0.9700 .
C8 H8B 0.9700 .
C9 C11 1.507(10) .
C9 C12 1.518(10) .
C9 C10 1.525(9) .
C10 H10A 0.9600 .
C10 H10B 0.9600 .
C10 H10C 0.9600 .
C11 H11A 0.9600 .
C11 H11B 0.9600 .
C11 H11C 0.9600 .
C12 N2 1.492(8) .
C12 H12A 0.9700 .
C12 H12B 0.9700 .
C13 N2 1.290(8) .
C13 C14 1.453(10) .
C13 H13 0.9300 .
C14 C19 1.411(8) .
C14 C15 1.416(9) .
C15 C16 1.360(11) .
C15 H15 0.9300 .
C16 C17 1.380(10) .
C16 H16 0.9300 .
C17 C18 1.386(8) .
C17 H17 0.9300 .
C18 O4 1.382(7) .
C18 C19 1.421(8) .
C19 O2 1.334(6) .
C20 O3 1.449(7) .
C20 H20A 0.9600 .
C20 H20B 0.9600 .
C20 H20C 0.9600 .
C21 O4 1.441(8) .
C21 H21A 0.9600 .
C21 H21B 0.9600 .
C21 H21C 0.9600 .
C22 O5 1.3949(12) .
C22' O5' 1.3952(11) .
N3 N4 1.144(8) .
N4 N5 1.174(10) .
N6 N7 1.235(6) .
N6 Tb1 2.482(5) 2_565
N7 N8 1.138(7) .
N9 N10 1.167(7) .
N10 N11 1.174(7) .
N11 Tb1 2.403(5) 2_565
